data_5910181
loop_
_publ_author_name
'Wyckoff, R. W. G.'

_publ_section_title
;
Pages 95 & 102 from the Structure of Crystals, vol. 3 by Wyckoff R W G. 
published by Interscience Publishers, Inc. in 1951 
;
_journal_name_full 'The Structure of Crystals'
_journal_page_first 95
_journal_page_last 102
_journal_volume 3
_journal_year 1951
_chemical_formula_structural Rb2SeO4
_chemical_formula_sum 'O4 Rb2 Se'
_space_group_IT_number 62
_symmetry_cell_setting orthorhombic
_symmetry_Int_Tables_number 62
_symmetry_space_group_name_Hall '-P 2ac 2n'
_symmetry_space_group_name_H-M 'P n m a'
_audit_creation_date 2006-08-07
_audit_creation_method
;
Pages 95 & 102 from the Structure of Crystals, vol. 3 by Wyckoff R W G. 
published by Interscience Publishers, Inc. in 1951 
;
_audit_update_record 'created by Girish Upreti, Portland State University'
_cell_angle_alpha 90
_cell_angle_beta 90
_cell_angle_gamma 90
_cell_length_a 8.01
_cell_length_b 6.18
_cell_length_c 10.85
_cell_volume 537.095
_cod_original_formula_sum 'Rb2 Se O4'
_cod_database_code 5910181

loop_
_symmetry_equiv_pos_as_xyz
x,y,z
x+1/2,-y+1/2,-z+1/2
-x,y+1/2,-z
-x+1/2,-y,z+1/2
-x,-y,-z
-x+1/2,y+1/2,z+1/2
x,-y+1/2,z
x+1/2,y,-z+1/2

loop_
_atom_site_fract_x
_atom_site_fract_y
_atom_site_fract_z
_atom_site_label
0.67680 0.25000 0.41820 Rb1
-0.01150 0.25000 -0.29540 Rb2
0.23580 0.25000 0.41550 Se1
0.03150 0.25000 0.40320 O1
0.29700 0.25000 0.55790 O2
0.29970 0.04100 0.34840 O3
